data_4318800
loop_
_publ_author_name
'Way-Zen Lee'
'William B. Tolman'

_publ_section_title
;
 Toward Synthetic Analogues of Linked Redox and Catalytic Multimetal Sites
 in Proteins: A Model of the Histidine-Cysteine Bridged Dicopper Array
;
_journal_name_full 'Inorganic Chemistry'
_journal_page_first 5656
_journal_page_last 5658
_journal_paper_doi 10.1021/ic025937a
_journal_volume 41
_journal_year 2002
_chemical_compound_source 'Way-Zen Lee'
_chemical_formula_moiety 'C19 H17 N S'
_chemical_formula_sum 'C19 H17 N S'
_chemical_formula_weight 291.40
_chemical_name_common 01365
_chemical_name_systematic
; 
 HSCPh2CH2Py 
;
_space_group_IT_number 2
_symmetry_cell_setting triclinic
_symmetry_space_group_name_Hall '-P 1'
_symmetry_space_group_name_H-M 'P -1'
_atom_sites_solution_hydrogens geom
_atom_sites_solution_primary direct
_atom_sites_solution_secondary difmap
_audit_creation_method SHELXL-97
_cell_angle_alpha 111.0380(10)
_cell_angle_beta 93.3050(10)
_cell_angle_gamma 104.7860(10)
_cell_formula_units_Z 2
_cell_length_a 7.1571(5)
_cell_length_b 10.7266(7)
_cell_length_c 11.0568(7)
_cell_measurement_reflns_used 2356
_cell_measurement_temperature 173(2)
_cell_volume 755.48(9)
_computing_cell_refinement 'SAINT, Bruker'
_computing_data_collection 'SMART, Bruker'
_computing_data_reduction 'SAINT, Bruker'
_computing_molecular_graphics 'SHELXTL, Bruker'
_computing_structure_refinement SHELXL-97
_computing_structure_solution SHELXS-97
_diffrn_ambient_temperature 173(2)
_diffrn_measured_fraction_theta_full 0.982
_diffrn_measured_fraction_theta_max 0.982
_diffrn_measurement_device_type 'Siemens SMART Platform CCD'
_diffrn_measurement_method 'area detector, omega scans'
_diffrn_radiation_monochromator graphite
_diffrn_radiation_source 'normal-focus sealed tube'
_diffrn_radiation_type MoK\a
_diffrn_radiation_wavelength 0.71073
_diffrn_reflns_av_R_equivalents 0.0153
_diffrn_reflns_av_sigmaI/netI 0.0208
_diffrn_reflns_limit_h_max 9
_diffrn_reflns_limit_h_min -9
_diffrn_reflns_limit_k_max 13
_diffrn_reflns_limit_k_min -13
_diffrn_reflns_limit_l_max 14
_diffrn_reflns_limit_l_min -14
_diffrn_reflns_number 6725
_diffrn_reflns_theta_full 27.48
_diffrn_reflns_theta_max 27.48
_diffrn_reflns_theta_min 2.00
_exptl_absorpt_coefficient_mu 0.207
_exptl_absorpt_correction_T_max 1.000000
_exptl_absorpt_correction_T_min 0.945482
_exptl_absorpt_correction_type multiscans
_exptl_absorpt_process_details 'SADABS, R. Blessing, 1995'
_exptl_crystal_colour colorless
_exptl_crystal_density_diffrn 1.281
_exptl_crystal_density_method 'not measured'
_exptl_crystal_description block
_exptl_crystal_F_000 308
_exptl_crystal_size_max 0.5
_exptl_crystal_size_mid 0.4
_exptl_crystal_size_min 0.4
_refine_diff_density_max 0.245
_refine_diff_density_min -0.287
_refine_diff_density_rms 0.046
_refine_ls_extinction_method none
_refine_ls_goodness_of_fit_ref 1.041
_refine_ls_hydrogen_treatment riding
_refine_ls_matrix_type full
_refine_ls_number_parameters 194
_refine_ls_number_reflns 3398
_refine_ls_number_restraints 0
_refine_ls_restrained_S_all 1.041
_refine_ls_R_factor_all 0.0398
_refine_ls_R_factor_gt 0.0337
_refine_ls_shift/su_max 0.000
_refine_ls_shift/su_mean 0.000
_refine_ls_structure_factor_coef Fsqd
_refine_ls_weighting_details 'calc w=1/[\s^2^(Fo^2^)+(0.0463P)^2^+0.2241P] where P=(Fo^2^+2Fc^2^)/3'
_refine_ls_weighting_scheme calc
_refine_ls_wR_factor_gt 0.0872
_refine_ls_wR_factor_ref 0.0904
_reflns_number_gt 2994
_reflns_number_total 3398
_reflns_threshold_expression >2sigma(I)
_cod_data_source_file ic025937a_s2_1.cif
_cod_data_source_block 01365m
_cod_database_code 4318800

loop_
_symmetry_equiv_pos_as_xyz
'x, y, z'
'-x, -y, -z'

loop_
_atom_site_label
_atom_site_type_symbol
_atom_site_fract_x
_atom_site_fract_y
_atom_site_fract_z
_atom_site_U_iso_or_equiv
_atom_site_adp_type
_atom_site_occupancy
_atom_site_symmetry_multiplicity
_atom_site_calc_flag
_atom_site_refinement_flags
_atom_site_disorder_assembly
_atom_site_disorder_group
S1 S 0.39557(5) 0.30134(4) 0.05539(3) 0.03221(11) Uani 1 1 d . . .
N1 N 0.84271(17) 0.06644(12) -0.27188(12) 0.0350(3) Uani 1 1 d . . .
C1 C 0.64479(17) 0.38916(12) 0.15187(11) 0.0226(2) Uani 1 1 d . . .
C2 C 0.78950(18) 0.41923(12) 0.05921(11) 0.0242(2) Uani 1 1 d . . .
H2A H 0.7512 0.4815 0.0240 0.029 Uiso 1 1 calc R . .
H2B H 0.9191 0.4684 0.1113 0.029 Uiso 1 1 calc R . .
C3 C 0.80271(17) 0.29254(12) -0.05463(12) 0.0240(2) Uani 1 1 d . . .
C4 C 0.89333(18) 0.19728(13) -0.03826(13) 0.0284(3) Uani 1 1 d . . .
H4A H 0.9429 0.2072 0.0454 0.034 Uiso 1 1 calc R . .
C5 C 0.9085(2) 0.08786(14) -0.14819(14) 0.0331(3) Uani 1 1 d . . .
H5A H 0.9684 0.0253 -0.1351 0.040 Uiso 1 1 calc R . .
C6 C 0.7557(2) 0.15780(15) -0.28651(13) 0.0339(3) Uani 1 1 d . . .
H6A H 0.7086 0.1456 -0.3714 0.041 Uiso 1 1 calc R . .
C7 C 0.73124(18) 0.26988(14) -0.18280(12) 0.0286(3) Uani 1 1 d . . .
H7A H 0.6676 0.3292 -0.1990 0.034 Uiso 1 1 calc R . .
C8 C 0.71511(17) 0.30604(12) 0.22347(11) 0.0227(2) Uani 1 1 d . . .
C9 C 0.61540(19) 0.16965(13) 0.20565(13) 0.0292(3) Uani 1 1 d . . .
H9A H 0.4952 0.1246 0.1501 0.035 Uiso 1 1 calc R . .
C10 C 0.6942(2) 0.09981(14) 0.27048(15) 0.0354(3) Uani 1 1 d . . .
H10A H 0.6260 0.0085 0.2575 0.042 Uiso 1 1 calc R . .
C11 C 0.8724(2) 0.16473(15) 0.35379(14) 0.0341(3) Uani 1 1 d . . .
H11A H 0.9249 0.1171 0.3958 0.041 Uiso 1 1 calc R . .
C12 C 0.9724(2) 0.30193(14) 0.37421(13) 0.0310(3) Uani 1 1 d . . .
H12A H 1.0917 0.3469 0.4308 0.037 Uiso 1 1 calc R . .
C13 C 0.89423(18) 0.37154(13) 0.31012(12) 0.0265(3) Uani 1 1 d . . .
H13A H 0.9618 0.4635 0.3248 0.032 Uiso 1 1 calc R . .
C14 C 0.62782(17) 0.52557(12) 0.25571(11) 0.0232(2) Uani 1 1 d . . .
C15 C 0.48891(19) 0.51643(14) 0.33880(12) 0.0282(3) Uani 1 1 d . . .
H15A H 0.4052 0.4294 0.3270 0.034 Uiso 1 1 calc R . .
C16 C 0.4746(2) 0.63568(15) 0.43857(13) 0.0320(3) Uani 1 1 d . . .
H16A H 0.3800 0.6283 0.4919 0.038 Uiso 1 1 calc R . .
C17 C 0.6011(2) 0.76553(14) 0.45878(13) 0.0319(3) Uani 1 1 d . . .
H17A H 0.5942 0.8451 0.5272 0.038 Uiso 1 1 calc R . .
C19 C 0.74995(18) 0.65705(13) 0.27453(12) 0.0268(3) Uani 1 1 d . . .
H19A H 0.8405 0.6656 0.2188 0.032 Uiso 1 1 calc R . .
C18 C 0.7376(2) 0.77630(14) 0.37655(13) 0.0310(3) Uani 1 1 d . . .
H18A H 0.8216 0.8635 0.3893 0.037 Uiso 1 1 calc R . .
H1A H 0.428(3) 0.2059(19) -0.0332(18) 0.055(5) Uiso 1 1 d . . .

loop_
_atom_site_aniso_label
_atom_site_aniso_U_11
_atom_site_aniso_U_22
_atom_site_aniso_U_33
_atom_site_aniso_U_23
_atom_site_aniso_U_13
_atom_site_aniso_U_12
S1 0.02205(16) 0.0391(2) 0.02982(18) 0.00966(14) -0.00044(12) 0.00600(13)
N1 0.0308(6) 0.0324(6) 0.0339(6) 0.0029(5) 0.0062(5) 0.0104(5)
C1 0.0196(5) 0.0237(6) 0.0219(6) 0.0068(5) 0.0033(4) 0.0052(4)
C2 0.0250(6) 0.0243(6) 0.0228(6) 0.0084(5) 0.0060(5) 0.0069(5)
C3 0.0198(5) 0.0252(6) 0.0249(6) 0.0079(5) 0.0069(4) 0.0054(4)
C4 0.0255(6) 0.0337(7) 0.0278(6) 0.0116(5) 0.0068(5) 0.0114(5)
C5 0.0317(7) 0.0312(7) 0.0384(7) 0.0115(6) 0.0099(6) 0.0146(5)
C6 0.0297(6) 0.0398(7) 0.0258(6) 0.0056(6) 0.0028(5) 0.0102(6)
C7 0.0258(6) 0.0329(7) 0.0267(6) 0.0096(5) 0.0050(5) 0.0110(5)
C8 0.0228(6) 0.0244(6) 0.0217(5) 0.0080(5) 0.0075(4) 0.0087(4)
C9 0.0266(6) 0.0263(6) 0.0323(7) 0.0094(5) 0.0065(5) 0.0061(5)
C10 0.0420(8) 0.0257(6) 0.0431(8) 0.0163(6) 0.0150(6) 0.0118(6)
C11 0.0418(8) 0.0354(7) 0.0357(7) 0.0179(6) 0.0121(6) 0.0217(6)
C12 0.0295(6) 0.0365(7) 0.0289(6) 0.0118(5) 0.0044(5) 0.0143(5)
C13 0.0263(6) 0.0256(6) 0.0266(6) 0.0090(5) 0.0048(5) 0.0076(5)
C14 0.0237(6) 0.0272(6) 0.0210(5) 0.0092(5) 0.0036(4) 0.0114(5)
C15 0.0298(6) 0.0311(6) 0.0279(6) 0.0139(5) 0.0086(5) 0.0117(5)
C16 0.0366(7) 0.0409(7) 0.0256(6) 0.0137(6) 0.0116(5) 0.0204(6)
C17 0.0394(7) 0.0337(7) 0.0220(6) 0.0047(5) 0.0028(5) 0.0194(6)
C19 0.0261(6) 0.0288(6) 0.0256(6) 0.0094(5) 0.0050(5) 0.0099(5)
C18 0.0329(7) 0.0260(6) 0.0301(7) 0.0067(5) 0.0007(5) 0.0092(5)

loop_
_atom_type_symbol
_atom_type_description
_atom_type_scat_dispersion_real
_atom_type_scat_dispersion_imag
_atom_type_scat_source
C C 0.0033 0.0016 'International Tables Vol C Tables 4.2.6.8 and 6.1.1.4'
H H 0.0000 0.0000 'International Tables Vol C Tables 4.2.6.8 and 6.1.1.4'
N N 0.0061 0.0033 'International Tables Vol C Tables 4.2.6.8 and 6.1.1.4'
S S 0.1246 0.1234 'International Tables Vol C Tables 4.2.6.8 and 6.1.1.4'

loop_
_geom_angle_atom_site_label_1
_geom_angle_atom_site_label_2
_geom_angle_atom_site_label_3
_geom_angle
_geom_angle_site_symmetry_1
_geom_angle_site_symmetry_3
_geom_angle_publ_flag
C6 N1 C5 116.02(11) . . ?
C8 C1 C14 108.41(9) . . ?
C8 C1 C2 110.07(9) . . ?
C14 C1 C2 111.49(9) . . ?
C8 C1 S1 113.86(8) . . ?
C14 C1 S1 104.05(8) . . ?
C2 C1 S1 108.85(8) . . ?
C3 C2 C1 115.89(10) . . ?
C7 C3 C4 116.86(11) . . ?
C7 C3 C2 120.35(11) . . ?
C4 C3 C2 122.73(11) . . ?
C5 C4 C3 119.24(12) . . ?
N1 C5 C4 124.29(12) . . ?
N1 C6 C7 124.12(13) . . ?
C6 C7 C3 119.45(12) . . ?
C9 C8 C13 118.07(11) . . ?
C9 C8 C1 124.34(11) . . ?
C13 C8 C1 117.58(10) . . ?
C8 C9 C10 120.54(12) . . ?
C11 C10 C9 120.79(12) . . ?
C10 C11 C12 119.34(12) . . ?
C13 C12 C11 119.96(13) . . ?
C12 C13 C8 121.29(12) . . ?
C19 C14 C15 118.46(11) . . ?
C19 C14 C1 122.97(10) . . ?
C15 C14 C1 118.51(11) . . ?
C16 C15 C14 120.83(12) . . ?
C17 C16 C15 120.13(12) . . ?
C18 C17 C16 119.65(12) . . ?
C14 C19 C18 120.48(12) . . ?
C17 C18 C19 120.42(12) . . ?

loop_
_geom_bond_atom_site_label_1
_geom_bond_atom_site_label_2
_geom_bond_distance
_geom_bond_site_symmetry_2
_geom_bond_publ_flag
S1 C1 1.8462(12) . ?
N1 C6 1.3371(19) . ?
N1 C5 1.3378(19) . ?
C1 C8 1.5378(17) . ?
C1 C14 1.5410(16) . ?
C1 C2 1.5542(16) . ?
C2 C3 1.5136(16) . ?
C3 C7 1.3909(18) . ?
C3 C4 1.3983(17) . ?
C4 C5 1.3866(18) . ?
C6 C7 1.3899(18) . ?
C8 C9 1.3901(17) . ?
C8 C13 1.4037(17) . ?
C9 C10 1.3955(19) . ?
C10 C11 1.382(2) . ?
C11 C12 1.391(2) . ?
C12 C13 1.3858(18) . ?
C14 C19 1.3911(17) . ?
C14 C15 1.4009(17) . ?
C15 C16 1.3893(18) . ?
C16 C17 1.385(2) . ?
C17 C18 1.3836(19) . ?
C19 C18 1.3964(17) . ?

loop_
_geom_torsion_atom_site_label_1
_geom_torsion_atom_site_label_2
_geom_torsion_atom_site_label_3
_geom_torsion_atom_site_label_4
_geom_torsion
_geom_torsion_site_symmetry_1
_geom_torsion_site_symmetry_2
_geom_torsion_site_symmetry_3
_geom_torsion_site_symmetry_4
_geom_torsion_publ_flag
C8 C1 C2 C3 65.26(13) . . . . ?
C14 C1 C2 C3 -174.39(10) . . . . ?
S1 C1 C2 C3 -60.18(12) . . . . ?
C1 C2 C3 C7 111.03(13) . . . . ?
C1 C2 C3 C4 -71.97(15) . . . . ?
C7 C3 C4 C5 0.46(18) . . . . ?
C2 C3 C4 C5 -176.64(11) . . . . ?
C6 N1 C5 C4 -0.7(2) . . . . ?
C3 C4 C5 N1 0.5(2) . . . . ?
C5 N1 C6 C7 -0.1(2) . . . . ?
N1 C6 C7 C3 1.0(2) . . . . ?
C4 C3 C7 C6 -1.16(18) . . . . ?
C2 C3 C7 C6 176.01(11) . . . . ?
C14 C1 C8 C9 123.45(12) . . . . ?
C2 C1 C8 C9 -114.36(12) . . . . ?
S1 C1 C8 C9 8.18(15) . . . . ?
C14 C1 C8 C13 -58.12(13) . . . . ?
C2 C1 C8 C13 64.07(13) . . . . ?
S1 C1 C8 C13 -173.40(8) . . . . ?
C13 C8 C9 C10 -1.24(18) . . . . ?
C1 C8 C9 C10 177.18(11) . . . . ?
C8 C9 C10 C11 0.1(2) . . . . ?
C9 C10 C11 C12 0.9(2) . . . . ?
C10 C11 C12 C13 -0.7(2) . . . . ?
C11 C12 C13 C8 -0.39(19) . . . . ?
C9 C8 C13 C12 1.37(18) . . . . ?
C1 C8 C13 C12 -177.15(11) . . . . ?
C8 C1 C14 C19 112.34(12) . . . . ?
C2 C1 C14 C19 -8.98(16) . . . . ?
S1 C1 C14 C19 -126.14(11) . . . . ?
C8 C1 C14 C15 -64.75(13) . . . . ?
C2 C1 C14 C15 173.93(10) . . . . ?
S1 C1 C14 C15 56.77(12) . . . . ?
C19 C14 C15 C16 -0.64(18) . . . . ?
C1 C14 C15 C16 176.58(11) . . . . ?
C14 C15 C16 C17 -1.29(19) . . . . ?
C15 C16 C17 C18 2.0(2) . . . . ?
C15 C14 C19 C18 1.89(18) . . . . ?
C1 C14 C19 C18 -175.21(11) . . . . ?
C16 C17 C18 C19 -0.74(19) . . . . ?
C14 C19 C18 C17 -1.22(19) . . . . ?

loop_
_cod_related_entry_id
_cod_related_entry_database
_cod_related_entry_code
1 ChemSpider 30661074
